data_4505014
loop_
_publ_author_name
'Liu, Zhi-Liang'
Li,
'Liao, Dai-Zheng'
'Jiang, Zong-Hui'
'Yan, Shi-Ping'

_publ_section_title
;
 Oxamido-Bridged Bimetallic Complexes Involving Nitronyl Nitroxide Radical
 Ligands:&#x2009; Crystal Structure and Magnetic Behavior
;
_journal_issue 2
_journal_name_full 'Crystal Growth &amp; Design'
_journal_page_first 783
_journal_paper_doi 10.1021/cg0497851
_journal_volume 5
_journal_year 2005
_chemical_formula_sum 'C32 H44 Cl2 Cu2 N10 O14'
_chemical_formula_weight 990.75
_chemical_name_systematic
; 
 ? 
;
_space_group_IT_number 14
_symmetry_cell_setting monoclinic
_symmetry_space_group_name_Hall '-P 2ybc'
_symmetry_space_group_name_H-M 'P 1 21/c 1'
_atom_sites_solution_hydrogens geom
_atom_sites_solution_primary direct
_atom_sites_solution_secondary difmap
_audit_creation_method SHELXL-97
_cell_angle_alpha 90.00
_cell_angle_beta 95.8210(10)
_cell_angle_gamma 90.00
_cell_formula_units_Z 2
_cell_length_a 7.69940(10)
_cell_length_b 12.4931(3)
_cell_length_c 22.1419(4)
_cell_measurement_reflns_used 3507
_cell_measurement_temperature 293(2)
_cell_measurement_theta_max 25.04
_cell_measurement_theta_min 1.85
_cell_volume 2118.83(7)
_computing_cell_refinement 'Siemens SMART & SAINT'
_computing_data_collection 'Siemens SMART'
_computing_data_reduction 'Siemens XPREP'
_computing_molecular_graphics 'Bruker SHELXTL'
_computing_publication_material 'Bruker SHELXTL'
_computing_structure_refinement 'Siemens SHELXTL'
_computing_structure_solution 'Siemens SHELXTL'
_diffrn_ambient_temperature 293(2)
_diffrn_measured_fraction_theta_full 0.998
_diffrn_measured_fraction_theta_max 0.998
_diffrn_measurement_device_type 'Siemens SMART CCD'
_diffrn_measurement_method 'phi and omega scans'
_diffrn_radiation_monochromator graphite
_diffrn_radiation_source 'fine-focus sealed tube'
_diffrn_radiation_type MoK\a
_diffrn_radiation_wavelength 0.71073
_diffrn_reflns_av_R_equivalents 0.0339
_diffrn_reflns_av_sigmaI/netI 0.0469
_diffrn_reflns_limit_h_max 9
_diffrn_reflns_limit_h_min -9
_diffrn_reflns_limit_k_max 14
_diffrn_reflns_limit_k_min -9
_diffrn_reflns_limit_l_max 26
_diffrn_reflns_limit_l_min -21
_diffrn_reflns_number 7392
_diffrn_reflns_theta_full 25.04
_diffrn_reflns_theta_max 25.04
_diffrn_reflns_theta_min 1.85
_diffrn_standards_decay_% none
_diffrn_standards_interval_count none
_diffrn_standards_interval_time none
_diffrn_standards_number none
_exptl_absorpt_coefficient_mu 1.205
_exptl_absorpt_correction_T_max .8825
_exptl_absorpt_correction_T_min .5793
_exptl_absorpt_correction_type empirical
_exptl_absorpt_process_details 'SADABS (Sheldrick, 1996)'
_exptl_crystal_density_diffrn 1.553
_exptl_crystal_density_method 'not measured'
_exptl_crystal_F_000 1020
_exptl_crystal_size_max .32
_exptl_crystal_size_mid .28
_exptl_crystal_size_min .14
_refine_diff_density_max 0.804
_refine_diff_density_min -0.547
_refine_diff_density_rms 0.114
_refine_ls_extinction_method none
_refine_ls_goodness_of_fit_ref 1.164
_refine_ls_hydrogen_treatment mixed
_refine_ls_matrix_type full
_refine_ls_number_parameters 271
_refine_ls_number_reflns 3744
_refine_ls_number_restraints 0
_refine_ls_restrained_S_all 1.164
_refine_ls_R_factor_all 0.0861
_refine_ls_R_factor_gt 0.0568
_refine_ls_shift/su_max 0.000
_refine_ls_shift/su_mean 0.000
_refine_ls_structure_factor_coef Fsqd
_refine_ls_weighting_details 'calc w=1/[\s^2^(Fo^2^)+(0.0757P)^2^+3.9468P] where P=(Fo^2^+2Fc^2^)/3'
_refine_ls_weighting_scheme calc
_refine_ls_wR_factor_gt 0.1465
_refine_ls_wR_factor_ref 0.1720
_reflns_number_gt 2822
_reflns_number_total 3744
_reflns_threshold_expression >2sigma(I)
_cod_data_source_file cg0497851si20040706_021141.cif
_cod_data_source_block 2
_cod_depositor_comments
;
The following automatic conversions were performed:

'_symmetry_cell_setting' value 'Monoclinic' changed to 'monoclinic'
according to /home/saulius/struct/CIF-dictionaries/cif_core.dic
dictionary named 'cif_core.dic' version 2.4.1 from 2010-06-29.

Automatic conversion script
Id: cif_fix_values 1715 2011-07-08 13:25:40Z adriana 
;
_cod_original_sg_symbol_H-M P2(1)/c
_cod_database_code 4505014

loop_
_symmetry_equiv_pos_as_xyz
'x, y, z'
'-x, y+1/2, -z+1/2'
'-x, -y, -z'
'x, -y-1/2, z-1/2'

loop_
_atom_site_label
_atom_site_type_symbol
_atom_site_fract_x
_atom_site_fract_y
_atom_site_fract_z
_atom_site_U_iso_or_equiv
_atom_site_adp_type
_atom_site_occupancy
_atom_site_symmetry_multiplicity
_atom_site_calc_flag
_atom_site_refinement_flags
Cu Cu 0.50068(8) 0.30376(5) 0.45856(3) 0.0359(2) Uani 1 1 d .
O1 O 0.6553(5) 0.3203(3) 0.36988(18) 0.0472(10) Uani 1 1 d .
O2 O 0.1663(5) 0.4815(3) 0.2726(2) 0.0585(11) Uani 1 1 d .
O3 O 0.6586(5) 0.5722(3) 0.54602(17) 0.0421(9) Uani 1 1 d .
N1 N 0.3218(5) 0.2370(3) 0.39468(19) 0.0358(10) Uani 1 1 d .
N2 N 0.5570(5) 0.3860(3) 0.33785(19) 0.0360(10) Uani 1 1 d .
N3 N 0.3254(6) 0.4622(3) 0.2912(2) 0.0397(10) Uani 1 1 d .
N4 N 0.6558(5) 0.3988(3) 0.5094(2) 0.0383(10) Uani 1 1 d .
N5 N 0.6417(6) 0.1706(3) 0.4757(2) 0.0454(11) Uani 1 1 d .
C1 C 0.2294(8) 0.1510(4) 0.4071(3) 0.0468(14) Uani 1 1 d .
H1A H 0.2572 0.1166 0.4440 0.056 Uiso 1 1 calc R
C2 C 0.0944(8) 0.1104(5) 0.3679(3) 0.0546(16) Uani 1 1 d .
H2A H 0.0348 0.0493 0.3780 0.065 Uiso 1 1 calc R
C3 C 0.0500(7) 0.1614(5) 0.3140(3) 0.0546(16) Uani 1 1 d .
H3A H -0.0411 0.1361 0.2869 0.066 Uiso 1 1 calc R
C4 C 0.1428(7) 0.2511(5) 0.3003(3) 0.0442(13) Uani 1 1 d .
H4A H 0.1151 0.2872 0.2639 0.053 Uiso 1 1 calc R
C5 C 0.2772(6) 0.2868(4) 0.3414(2) 0.0325(11) Uani 1 1 d .
C6 C 0.3837(6) 0.3776(4) 0.3246(2) 0.0342(11) Uani 1 1 d .
C7 C 0.6330(7) 0.4758(4) 0.3038(2) 0.0414(13) Uani 1 1 d .
C8 C 0.4663(7) 0.5434(4) 0.2861(2) 0.0410(12) Uani 1 1 d .
C9 C 0.7085(8) 0.4219(5) 0.2498(3) 0.0602(17) Uani 1 1 d .
H9A H 0.8112 0.3822 0.2641 0.090 Uiso 1 1 calc R
H9B H 0.7384 0.4757 0.2216 0.090 Uiso 1 1 calc R
H9C H 0.6231 0.3743 0.2299 0.090 Uiso 1 1 calc R
C10 C 0.7764(8) 0.5317(6) 0.3450(3) 0.068(2) Uani 1 1 d .
H10A H 0.8739 0.4842 0.3533 0.102 Uiso 1 1 calc R
H10B H 0.7320 0.5513 0.3825 0.102 Uiso 1 1 calc R
H10C H 0.8135 0.5949 0.3252 0.102 Uiso 1 1 calc R
C11 C 0.4321(10) 0.6322(5) 0.3307(3) 0.0637(18) Uani 1 1 d .
H11A H 0.3267 0.6694 0.3164 0.095 Uiso 1 1 calc R
H11B H 0.5282 0.6815 0.3340 0.095 Uiso 1 1 calc R
H11C H 0.4198 0.6016 0.3698 0.095 Uiso 1 1 calc R
C12 C 0.4530(8) 0.5884(5) 0.2217(3) 0.0551(16) Uani 1 1 d .
H12A H 0.4742 0.5323 0.1938 0.083 Uiso 1 1 calc R
H12B H 0.5382 0.6440 0.2195 0.083 Uiso 1 1 calc R
H12C H 0.3383 0.6172 0.2114 0.083 Uiso 1 1 calc R
C13 C 0.5914(6) 0.4928(4) 0.5162(2) 0.0345(11) Uani 1 1 d .
C14 C 0.8345(7) 0.3761(5) 0.5375(3) 0.0546(16) Uani 1 1 d .
H14A H 0.8559 0.4159 0.5751 0.065 Uiso 1 1 calc R
H14B H 0.9185 0.3994 0.5104 0.065 Uiso 1 1 calc R
C15 C 0.8586(11) 0.2576(6) 0.5504(4) 0.089(3) Uani 1 1 d .
H15A H 0.9771 0.2463 0.5686 0.107 Uiso 1 1 calc R
H15B H 0.7807 0.2371 0.5802 0.107 Uiso 1 1 calc R
C16 C 0.8276(9) 0.1869(5) 0.4986(3) 0.0648(19) Uani 1 1 d .
H16A H 0.8786 0.1177 0.5095 0.078 Uiso 1 1 calc R
H16B H 0.8882 0.2154 0.4658 0.078 Uiso 1 1 calc R
Cl Cl 0.32271(19) 0.12320(11) 0.58879(7) 0.0496(4) Uani 1 1 d .
O4 O 0.1920(7) 0.0532(4) 0.5620(3) 0.0856(16) Uani 1 1 d .
O5 O 0.4885(7) 0.0713(5) 0.5895(3) 0.0913(17) Uani 1 1 d .
O6 O 0.2890(8) 0.1490(4) 0.6489(2) 0.0908(17) Uani 1 1 d .
O7 O 0.3251(6) 0.2192(3) 0.5532(2) 0.0662(13) Uani 1 1 d .

loop_
_atom_site_aniso_label
_atom_site_aniso_U_11
_atom_site_aniso_U_22
_atom_site_aniso_U_33
_atom_site_aniso_U_23
_atom_site_aniso_U_13
_atom_site_aniso_U_12
Cu 0.0402(4) 0.0251(3) 0.0412(4) -0.0055(3) -0.0018(3) 0.0019(3)
O1 0.0328(19) 0.051(2) 0.057(2) 0.0130(19) -0.0013(17) 0.0033(17)
O2 0.035(2) 0.060(3) 0.080(3) 0.021(2) -0.002(2) 0.0065(19)
O3 0.041(2) 0.0311(19) 0.052(2) -0.0104(17) -0.0088(17) 0.0021(16)
N1 0.041(2) 0.026(2) 0.042(3) -0.0075(19) 0.0097(19) -0.0026(18)
N2 0.034(2) 0.036(2) 0.037(2) 0.0037(19) -0.0001(18) -0.0012(19)
N3 0.037(2) 0.035(2) 0.047(3) 0.007(2) 0.002(2) 0.003(2)
N4 0.033(2) 0.027(2) 0.054(3) -0.008(2) -0.0030(19) 0.0072(18)
N5 0.043(3) 0.032(2) 0.060(3) -0.002(2) 0.000(2) 0.008(2)
C1 0.062(4) 0.030(3) 0.050(3) -0.007(3) 0.014(3) -0.012(3)
C2 0.052(4) 0.039(3) 0.075(4) -0.019(3) 0.020(3) -0.019(3)
C3 0.034(3) 0.056(4) 0.074(5) -0.022(3) 0.005(3) -0.009(3)
C4 0.034(3) 0.047(3) 0.050(3) -0.007(3) -0.007(2) -0.003(3)
C5 0.026(2) 0.031(3) 0.042(3) -0.008(2) 0.005(2) 0.003(2)
C6 0.034(3) 0.030(3) 0.037(3) -0.007(2) -0.001(2) -0.003(2)
C7 0.041(3) 0.038(3) 0.045(3) 0.003(2) 0.002(2) -0.009(2)
C8 0.044(3) 0.032(3) 0.047(3) 0.005(2) 0.007(2) -0.004(2)
C9 0.059(4) 0.061(4) 0.064(4) 0.011(3) 0.021(3) 0.008(3)
C10 0.058(4) 0.068(4) 0.074(5) 0.008(4) -0.017(3) -0.029(4)
C11 0.086(5) 0.040(3) 0.065(4) -0.010(3) 0.007(4) 0.002(3)
C12 0.056(4) 0.052(4) 0.057(4) 0.017(3) 0.005(3) -0.004(3)
C13 0.035(3) 0.031(3) 0.037(3) -0.003(2) 0.001(2) 0.000(2)
C14 0.041(3) 0.043(3) 0.077(4) -0.019(3) -0.011(3) 0.009(3)
C15 0.070(5) 0.063(5) 0.125(7) -0.030(5) -0.032(5) 0.032(4)
C16 0.058(4) 0.047(4) 0.086(5) -0.012(3) -0.007(4) 0.027(3)
Cl 0.0523(9) 0.0435(8) 0.0526(9) 0.0010(7) 0.0028(7) -0.0008(7)
O4 0.080(3) 0.063(3) 0.112(4) -0.015(3) -0.002(3) -0.022(3)
O5 0.062(3) 0.108(4) 0.106(4) 0.034(4) 0.016(3) 0.030(3)
O6 0.132(5) 0.080(4) 0.064(3) 0.004(3) 0.030(3) -0.002(3)
O7 0.082(3) 0.048(3) 0.070(3) 0.012(2) 0.010(3) 0.002(2)

loop_
_atom_type_symbol
_atom_type_description
_atom_type_scat_dispersion_real
_atom_type_scat_dispersion_imag
_atom_type_scat_source
C C 0.0033 0.0016 'International Tables Vol C Tables 4.2.6.8 and 6.1.1.4'
H H 0.0000 0.0000 'International Tables Vol C Tables 4.2.6.8 and 6.1.1.4'
N N 0.0061 0.0033 'International Tables Vol C Tables 4.2.6.8 and 6.1.1.4'
O O 0.0106 0.0060 'International Tables Vol C Tables 4.2.6.8 and 6.1.1.4'
Cl Cl 0.1484 0.1585 'International Tables Vol C Tables 4.2.6.8 and 6.1.1.4'
Cu Cu 0.3201 1.2651 'International Tables Vol C Tables 4.2.6.8 and 6.1.1.4'

loop_
_geom_angle_atom_site_label_1
_geom_angle_atom_site_label_2
_geom_angle_atom_site_label_3
_geom_angle
_geom_angle_site_symmetry_1
_geom_angle_site_symmetry_3
N4 Cu O3 83.85(15) . 3_666
N4 Cu N5 96.19(18) . .
O3 Cu N5 170.14(18) 3_666 .
N4 Cu N1 166.46(18) . .
O3 Cu N1 85.03(15) 3_666 .
N5 Cu N1 96.09(18) . .
N4 Cu O1 95.37(16) . .
O3 Cu O1 104.30(14) 3_666 .
N5 Cu O1 85.53(17) . .
N1 Cu O1 79.93(15) . .
N2 O1 Cu 101.2(3) . .
C13 O3 Cu 111.6(3) . 3_666
C1 N1 C5 117.3(5) . .
C1 N1 Cu 121.5(4) . .
C5 N1 Cu 120.7(3) . .
O1 N2 C6 126.2(4) . .
O1 N2 C7 121.2(4) . .
C6 N2 C7 112.2(4) . .
O2 N3 C6 125.7(4) . .
O2 N3 C8 121.8(4) . .
C6 N3 C8 111.8(4) . .
C13 N4 C14 118.6(4) . .
C13 N4 Cu 113.6(3) . .
C14 N4 Cu 127.8(3) . .
C16 N5 Cu 115.9(3) . .
N1 C1 C2 123.4(6) . .
C3 C2 C1 118.9(5) . .
C2 C3 C4 118.8(5) . .
C3 C4 C5 119.3(6) . .
N1 C5 C4 122.3(5) . .
N1 C5 C6 118.6(4) . .
C4 C5 C6 118.9(5) . .
N3 C6 N2 109.2(4) . .
N3 C6 C5 125.7(4) . .
N2 C6 C5 125.0(4) . .
N2 C7 C10 109.6(5) . .
N2 C7 C9 105.1(4) . .
C10 C7 C9 111.0(5) . .
N2 C7 C8 100.3(4) . .
C10 C7 C8 115.5(5) . .
C9 C7 C8 114.3(5) . .
N3 C8 C12 109.8(5) . .
N3 C8 C11 105.7(5) . .
C12 C8 C11 109.7(5) . .
N3 C8 C7 101.5(4) . .
C12 C8 C7 114.2(5) . .
C11 C8 C7 115.1(5) . .
O3 C13 N4 129.0(5) . .
O3 C13 C13 117.4(5) . 3_666
N4 C13 C13 113.6(5) . 3_666
N4 C14 C15 111.0(5) . .
C16 C15 C14 116.1(7) . .
C15 C16 N5 115.5(6) . .
O4 Cl O6 110.1(4) . .
O4 Cl O5 108.7(4) . .
O6 Cl O5 109.9(4) . .
O4 Cl O7 109.5(3) . .
O6 Cl O7 109.8(3) . .
O5 Cl O7 108.9(3) . .

loop_
_geom_bond_atom_site_label_1
_geom_bond_atom_site_label_2
_geom_bond_distance
_geom_bond_site_symmetry_2
Cu N4 1.957(4) .
Cu O3 1.972(3) 3_666
Cu N5 2.002(4) .
Cu N1 2.049(4) .
Cu O1 2.406(4) .
O1 N2 1.281(5) .
O2 N3 1.276(5) .
O3 C13 1.272(6) .
O3 Cu 1.972(3) 3_666
N1 C1 1.332(7) .
N1 C5 1.348(6) .
N2 C6 1.341(6) .
N2 C7 1.504(6) .
N3 C6 1.340(6) .
N3 C8 1.498(7) .
N4 C13 1.290(6) .
N4 C14 1.479(7) .
N5 C16 1.483(8) .
C1 C2 1.381(8) .
C2 C3 1.366(9) .
C3 C4 1.378(8) .
C4 C5 1.381(7) .
C5 C6 1.469(7) .
C7 C10 1.529(8) .
C7 C9 1.536(8) .
C7 C8 1.553(7) .
C8 C12 1.527(8) .
C8 C11 1.526(8) .
C13 C13 1.523(10) 3_666
C14 C15 1.515(10) .
C15 C16 1.449(10) .
Cl O4 1.417(5) .
Cl O6 1.419(5) .
Cl O5 1.430(5) .
Cl O7 1.437(4) .
